data_2234978
loop_
_publ_author_name
'Holzhacker, Christian'
'Kirchner, Karl'
'Mereiter, Kurt'

_publ_section_title
;
 2-[(Diisopropylthiophosphoryl)amino]pyridinium tetrafluoroborate
;
_journal_coeditor_code EZ2293
_journal_issue 6
_journal_name_full 'Acta Crystallographica Section E'
_journal_page_first o1835
_journal_page_last o1836
_journal_paper_doi 10.1107/S1600536812022295
_journal_volume 68
_journal_year 2012
_chemical_formula_iupac 'C11 H20 N2 P S +, B F4 -'
_chemical_formula_moiety 'C11 H20 N2 P S +, B F4 -'
_chemical_formula_sum 'C11 H20 B F4 N2 P S'
_chemical_formula_weight 330.13
_chemical_name_common '1569 [SPN-iPr-H+]BF4'
_chemical_name_systematic
;
2-[(Diisopropylthiophosphoryl)amino]pyridinium tetrafluoroborate
;
_space_group_IT_number 2
_symmetry_cell_setting triclinic
_symmetry_space_group_name_Hall '-P 1'
_symmetry_space_group_name_H-M 'P -1'
_atom_sites_solution_hydrogens geom
_atom_sites_solution_primary direct
_atom_sites_solution_secondary difmap
_audit_creation_method SHELXL-97
_cell_angle_alpha 88.2210(10)
_cell_angle_beta 86.0670(10)
_cell_angle_gamma 82.2990(10)
_cell_formula_units_Z 4
_cell_length_a 9.58160(10)
_cell_length_b 11.3855(2)
_cell_length_c 14.3650(2)
_cell_measurement_reflns_used 9086
_cell_measurement_temperature 100(2)
_cell_measurement_theta_max 30.51
_cell_measurement_theta_min 2.27
_cell_volume 1548.93(4)
_computing_cell_refinement 'SAINT (Bruker, 2008)'
_computing_data_collection 'APEX2 (Bruker, 2008)'
_computing_data_reduction 'SAINT and XPREP (Bruker, 2008)'
_computing_molecular_graphics 'Mercury (Macrae <i>et al.</i>, 2006)'
_computing_publication_material
;
PLATON (Spek, 2009) and publCIF (Westrip, 2010)
;
_computing_structure_refinement 'SHELXL97 (Sheldrick, 2008)'
_computing_structure_solution 'SHELXS97 (Sheldrick, 2008)'
_diffrn_ambient_temperature 100(2)
_diffrn_measured_fraction_theta_full 0.995
_diffrn_measured_fraction_theta_max 0.995
_diffrn_measurement_device_type 'Bruker Kappa APEXII CCD'
_diffrn_measurement_method '\f and \w scans'
_diffrn_radiation_monochromator graphite
_diffrn_radiation_source 'fine-focus sealed tube'
_diffrn_radiation_type MoK\a
_diffrn_radiation_wavelength 0.71073
_diffrn_reflns_av_R_equivalents 0.0255
_diffrn_reflns_av_sigmaI/netI 0.0175
_diffrn_reflns_limit_h_max 13
_diffrn_reflns_limit_h_min -13
_diffrn_reflns_limit_k_max 16
_diffrn_reflns_limit_k_min -16
_diffrn_reflns_limit_l_max 20
_diffrn_reflns_limit_l_min -20
_diffrn_reflns_number 40158
_diffrn_reflns_theta_full 30.00
_diffrn_reflns_theta_max 30.00
_diffrn_reflns_theta_min 2.27
_exptl_absorpt_coefficient_mu 0.344
_exptl_absorpt_correction_T_max 0.86
_exptl_absorpt_correction_T_min 0.79
_exptl_absorpt_correction_type multi-scan
_exptl_absorpt_process_details '(SADABS; Bruker, 2008)'
_exptl_crystal_colour colourless
_exptl_crystal_density_diffrn 1.416
_exptl_crystal_density_method 'not measured'
_exptl_crystal_description prism
_exptl_crystal_F_000 688
_exptl_crystal_size_max 0.54
_exptl_crystal_size_mid 0.40
_exptl_crystal_size_min 0.38
_refine_diff_density_max 0.722
_refine_diff_density_min -0.547
_refine_ls_extinction_method none
_refine_ls_goodness_of_fit_ref 1.017
_refine_ls_hydrogen_treatment mixed
_refine_ls_matrix_type full
_refine_ls_number_parameters 385
_refine_ls_number_reflns 8997
_refine_ls_number_restraints 0
_refine_ls_restrained_S_all 1.017
_refine_ls_R_factor_all 0.0299
_refine_ls_R_factor_gt 0.0274
_refine_ls_shift/su_max 0.001
_refine_ls_shift/su_mean 0.000
_refine_ls_structure_factor_coef Fsqd
_refine_ls_weighting_details 'calc w=1/[\s^2^(Fo^2^)+(0.0381P)^2^+0.7013P] where P=(Fo^2^+2Fc^2^)/3'
_refine_ls_weighting_scheme calc
_refine_ls_wR_factor_gt 0.0736
_refine_ls_wR_factor_ref 0.0756
_reflns_number_gt 8332
_reflns_number_total 8997
_reflns_threshold_expression I>2sigma(I)
_cod_data_source_file ez2293.cif
_cod_data_source_block I
_cod_database_code 2234978
_cod_database_fobs_code 2234978

loop_
_symmetry_equiv_pos_as_xyz
'x, y, z'
'-x, -y, -z'

loop_
_atom_site_type_symbol
_atom_site_label
_atom_site_fract_x
_atom_site_fract_y
_atom_site_fract_z
_atom_site_U_iso_or_equiv
_atom_site_adp_type
_atom_site_calc_flag
_atom_site_refinement_flags
_atom_site_occupancy
_atom_site_symmetry_multiplicity
P P1 0.78596(2) 0.65777(2) 0.445334(16) 0.01166(5) Uani d . 1 1
S S1 0.96769(2) 0.63976(2) 0.374765(18) 0.01685(5) Uani d . 1 1
N N1 0.87680(9) 0.91293(7) 0.39707(6) 0.01373(15) Uani d . 1 1
H H1N 0.9345(17) 0.8543(14) 0.4094(11) 0.026(4) Uiso d . 1 1
N N2 0.69381(9) 0.79586(7) 0.43140(6) 0.01417(15) Uani d . 1 1
H H2N 0.6070(17) 0.7983(13) 0.4336(11) 0.023(4) Uiso d . 1 1
C C1 0.73899(10) 0.89975(8) 0.40033(6) 0.01231(16) Uani d . 1 1
C C2 0.64302(10) 0.99596(8) 0.37087(7) 0.01522(17) Uani d . 1 1
H H2 0.5447 0.9905 0.3742 0.018 Uiso calc R 1 1
C C3 0.69272(11) 1.09772(9) 0.33728(7) 0.01724(18) Uani d . 1 1
H H3 0.6283 1.1623 0.3163 0.021 Uiso calc R 1 1
C C4 0.83746(11) 1.10760(9) 0.33348(7) 0.01743(18) Uani d . 1 1
H H4 0.8720 1.1779 0.3099 0.021 Uiso calc R 1 1
C C5 0.92708(10) 1.01375(9) 0.36444(7) 0.01606(17) Uani d . 1 1
H H5 1.0254 1.0187 0.3633 0.019 Uiso calc R 1 1
C C6 0.80053(10) 0.63744(8) 0.57047(7) 0.01523(17) Uani d . 1 1
H H6 0.8573 0.5584 0.5809 0.018 Uiso calc R 1 1
C C7 0.88217(12) 0.73112(10) 0.60746(7) 0.02037(19) Uani d . 1 1
H H7A 0.8247 0.8090 0.6048 0.031 Uiso calc R 1 1
H H7B 0.9704 0.7333 0.5690 0.031 Uiso calc R 1 1
H H7C 0.9036 0.7110 0.6722 0.031 Uiso calc R 1 1
C C8 0.65750(12) 0.63545(11) 0.62449(7) 0.0227(2) Uani d . 1 1
H H8A 0.6714 0.6250 0.6913 0.034 Uiso calc R 1 1
H H8B 0.6124 0.5696 0.6033 0.034 Uiso calc R 1 1
H H8C 0.5971 0.7104 0.6134 0.034 Uiso calc R 1 1
C C9 0.66301(10) 0.56210(8) 0.40889(7) 0.01525(17) Uani d . 1 1
H H9 0.5714 0.5805 0.4465 0.018 Uiso calc R 1 1
C C10 0.72355(12) 0.43267(9) 0.42862(8) 0.0225(2) Uani d . 1 1
H H10A 0.6565 0.3803 0.4117 0.034 Uiso calc R 1 1
H H10B 0.7397 0.4216 0.4951 0.034 Uiso calc R 1 1
H H10C 0.8131 0.4134 0.3917 0.034 Uiso calc R 1 1
C C11 0.63660(12) 0.58331(11) 0.30551(8) 0.0232(2) Uani d . 1 1
H H11A 0.7265 0.5699 0.2681 0.035 Uiso calc R 1 1
H H11B 0.5927 0.6651 0.2956 0.035 Uiso calc R 1 1
H H11C 0.5737 0.5285 0.2866 0.035 Uiso calc R 1 1
P P2 0.28135(2) 0.17525(2) 0.010066(16) 0.01218(5) Uani d . 1 1
S S2 0.45868(3) 0.20511(2) -0.055680(18) 0.01840(6) Uani d . 1 1
N N3 0.36925(9) 0.40856(7) 0.08654(6) 0.01469(15) Uani d . 1 1
H H3N 0.4264(17) 0.3527(14) 0.0599(11) 0.026(4) Uiso d . 1 1
N N4 0.18559(9) 0.30094(7) 0.05392(6) 0.01499(15) Uani d . 1 1
H H4N 0.0991(18) 0.3036(14) 0.0574(11) 0.026(4) Uiso d . 1 1
C C12 0.23059(10) 0.39780(8) 0.09024(6) 0.01343(16) Uani d . 1 1
C C13 0.13552(10) 0.48762(9) 0.13349(7) 0.01662(18) Uani d . 1 1
H H13 0.0371 0.4825 0.1382 0.020 Uiso calc R 1 1
C C14 0.18682(11) 0.58298(9) 0.16883(7) 0.01770(18) Uani d . 1 1
H H14 0.1229 0.6438 0.1983 0.021 Uiso calc R 1 1
C C15 0.33146(11) 0.59206(9) 0.16226(7) 0.01705(18) Uani d . 1 1
H H15 0.3662 0.6585 0.1864 0.020 Uiso calc R 1 1
C C16 0.42105(10) 0.50322(9) 0.12037(7) 0.01625(17) Uani d . 1 1
H H16 0.5197 0.5073 0.1148 0.020 Uiso calc R 1 1
C C17 0.30506(11) 0.07372(9) 0.10941(7) 0.01614(17) Uani d . 1 1
H H17 0.3626 -0.0008 0.0863 0.019 Uiso calc R 1 1
C C18 0.38861(12) 0.12465(11) 0.18215(8) 0.0233(2) Uani d . 1 1
H H18A 0.3314 0.1939 0.2104 0.035 Uiso calc R 1 1
H H18B 0.4757 0.1483 0.1519 0.035 Uiso calc R 1 1
H H18C 0.4122 0.0643 0.2307 0.035 Uiso calc R 1 1
C C19 0.16526(12) 0.04013(11) 0.15352(8) 0.0239(2) Uani d . 1 1
H H19A 0.1840 -0.0155 0.2060 0.036 Uiso calc R 1 1
H H19B 0.1168 0.0028 0.1068 0.036 Uiso calc R 1 1
H H19C 0.1055 0.1116 0.1760 0.036 Uiso calc R 1 1
C C20 0.15834(11) 0.12086(9) -0.06363(7) 0.01632(17) Uani d . 1 1
H H20 0.0659 0.1196 -0.0270 0.020 Uiso calc R 1 1
C C21 0.21606(12) -0.00593(10) -0.09231(8) 0.0229(2) Uani d . 1 1
H H21A 0.1512 -0.0352 -0.1333 0.034 Uiso calc R 1 1
H H21B 0.2249 -0.0573 -0.0364 0.034 Uiso calc R 1 1
H H21C 0.3089 -0.0063 -0.1255 0.034 Uiso calc R 1 1
C C22 0.13528(14) 0.20246(11) -0.14931(8) 0.0268(2) Uani d . 1 1
H H22A 0.2242 0.2008 -0.1876 0.040 Uiso calc R 1 1
H H22B 0.1031 0.2836 -0.1292 0.040 Uiso calc R 1 1
H H22C 0.0638 0.1752 -0.1861 0.040 Uiso calc R 1 1
B B1 0.28660(12) 0.85386(10) 0.39883(8) 0.0185(2) Uani d . 1 1
F F1 0.40011(7) 0.79614(7) 0.44747(6) 0.02936(16) Uani d . 1 1
F F2 0.16085(7) 0.84002(7) 0.44969(5) 0.02751(15) Uani d . 1 1
F F3 0.28753(12) 0.80759(9) 0.31181(6) 0.0517(3) Uani d . 1 1
F F4 0.29860(8) 0.97445(6) 0.39163(6) 0.03064(16) Uani d . 1 1
B B2 -0.19867(12) 0.34423(10) 0.11792(9) 0.0193(2) Uani d . 1 1
F F5 -0.10985(7) 0.28359(7) 0.04786(6) 0.03054(16) Uani d . 1 1
F F6 -0.22706(8) 0.46261(6) 0.09101(5) 0.02529(14) Uani d . 1 1
F F7 -0.12520(9) 0.33533(7) 0.19898(6) 0.03483(18) Uani d . 1 1
F F8 -0.32269(8) 0.29481(7) 0.13303(7) 0.03629(19) Uani d . 1 1

loop_
_atom_site_aniso_label
_atom_site_aniso_U_11
_atom_site_aniso_U_22
_atom_site_aniso_U_33
_atom_site_aniso_U_12
_atom_site_aniso_U_13
_atom_site_aniso_U_23
P1 0.00889(10) 0.01168(10) 0.01423(10) -0.00092(7) -0.00103(8) 0.00099(8)
S1 0.01067(10) 0.01698(11) 0.02161(11) 0.00076(8) 0.00251(8) 0.00108(8)
N1 0.0098(4) 0.0138(4) 0.0175(4) -0.0012(3) -0.0016(3) 0.0018(3)
N2 0.0077(3) 0.0133(3) 0.0212(4) -0.0011(3) -0.0006(3) 0.0034(3)
C1 0.0104(4) 0.0136(4) 0.0130(4) -0.0015(3) -0.0009(3) 0.0000(3)
C2 0.0113(4) 0.0149(4) 0.0192(4) -0.0002(3) -0.0028(3) 0.0011(3)
C3 0.0167(4) 0.0144(4) 0.0203(4) 0.0002(3) -0.0036(3) 0.0013(3)
C4 0.0187(5) 0.0146(4) 0.0197(4) -0.0048(3) -0.0020(3) 0.0010(3)
C5 0.0137(4) 0.0165(4) 0.0189(4) -0.0054(3) -0.0008(3) 0.0002(3)
C6 0.0152(4) 0.0150(4) 0.0156(4) -0.0018(3) -0.0033(3) 0.0020(3)
C7 0.0188(5) 0.0234(5) 0.0204(5) -0.0058(4) -0.0050(4) -0.0022(4)
C8 0.0224(5) 0.0301(5) 0.0168(4) -0.0102(4) 0.0016(4) 0.0003(4)
C9 0.0134(4) 0.0155(4) 0.0175(4) -0.0037(3) -0.0022(3) -0.0005(3)
C10 0.0230(5) 0.0148(4) 0.0306(5) -0.0038(4) -0.0053(4) -0.0009(4)
C11 0.0247(5) 0.0281(5) 0.0188(5) -0.0081(4) -0.0068(4) -0.0007(4)
P2 0.01002(11) 0.01213(10) 0.01402(10) -0.00055(8) 0.00027(8) -0.00110(8)
S2 0.01374(11) 0.01706(11) 0.02344(12) -0.00190(8) 0.00638(9) -0.00245(9)
N3 0.0101(4) 0.0149(4) 0.0187(4) -0.0008(3) 0.0009(3) -0.0029(3)
N4 0.0087(4) 0.0140(4) 0.0221(4) -0.0010(3) 0.0005(3) -0.0040(3)
C12 0.0112(4) 0.0140(4) 0.0149(4) -0.0013(3) -0.0002(3) -0.0001(3)
C13 0.0111(4) 0.0163(4) 0.0219(4) -0.0009(3) 0.0021(3) -0.0029(3)
C14 0.0155(4) 0.0164(4) 0.0206(4) -0.0008(3) 0.0023(3) -0.0037(3)
C15 0.0168(4) 0.0169(4) 0.0180(4) -0.0043(3) -0.0003(3) -0.0027(3)
C16 0.0125(4) 0.0180(4) 0.0188(4) -0.0038(3) -0.0011(3) -0.0010(3)
C17 0.0152(4) 0.0162(4) 0.0167(4) -0.0010(3) -0.0018(3) 0.0014(3)
C18 0.0216(5) 0.0291(5) 0.0200(5) -0.0042(4) -0.0075(4) 0.0022(4)
C19 0.0221(5) 0.0290(5) 0.0214(5) -0.0091(4) -0.0004(4) 0.0065(4)
C20 0.0152(4) 0.0172(4) 0.0166(4) -0.0009(3) -0.0025(3) -0.0030(3)
C21 0.0235(5) 0.0197(5) 0.0256(5) -0.0005(4) -0.0041(4) -0.0084(4)
C22 0.0315(6) 0.0278(5) 0.0212(5) -0.0007(4) -0.0100(4) 0.0021(4)
B1 0.0149(5) 0.0196(5) 0.0203(5) 0.0000(4) -0.0001(4) 0.0008(4)
F1 0.0104(3) 0.0298(4) 0.0461(4) 0.0001(2) -0.0016(3) 0.0148(3)
F2 0.0114(3) 0.0351(4) 0.0361(4) -0.0048(3) -0.0026(3) 0.0074(3)
F3 0.0758(7) 0.0500(5) 0.0258(4) 0.0059(5) 0.0004(4) -0.0137(4)
F4 0.0229(3) 0.0203(3) 0.0485(4) -0.0036(3) -0.0036(3) 0.0086(3)
B2 0.0127(5) 0.0187(5) 0.0265(5) -0.0025(4) 0.0001(4) -0.0003(4)
F5 0.0173(3) 0.0304(4) 0.0427(4) 0.0002(3) 0.0051(3) -0.0121(3)
F6 0.0251(3) 0.0212(3) 0.0275(3) 0.0022(2) 0.0010(3) 0.0046(3)
F7 0.0384(4) 0.0365(4) 0.0310(4) -0.0084(3) -0.0118(3) 0.0121(3)
F8 0.0160(3) 0.0299(4) 0.0636(5) -0.0087(3) 0.0073(3) -0.0091(4)

loop_
_atom_type_symbol
_atom_type_description
_atom_type_scat_dispersion_real
_atom_type_scat_dispersion_imag
_atom_type_scat_source
C C 0.0033 0.0016 'International Tables Vol C Tables 4.2.6.8 and 6.1.1.4'
H H 0.0000 0.0000 'International Tables Vol C Tables 4.2.6.8 and 6.1.1.4'
B B 0.0013 0.0007 'International Tables Vol C Tables 4.2.6.8 and 6.1.1.4'
N N 0.0061 0.0033 'International Tables Vol C Tables 4.2.6.8 and 6.1.1.4'
F F 0.0171 0.0103 'International Tables Vol C Tables 4.2.6.8 and 6.1.1.4'
P P 0.1023 0.0942 'International Tables Vol C Tables 4.2.6.8 and 6.1.1.4'
S S 0.1246 0.1234 'International Tables Vol C Tables 4.2.6.8 and 6.1.1.4'

loop_
_geom_angle_atom_site_label_1
_geom_angle_atom_site_label_2
_geom_angle_atom_site_label_3
_geom_angle
N2 P1 C6 105.14(4)
N2 P1 C9 102.21(4)
C6 P1 C9 108.40(5)
N2 P1 S1 112.59(3)
C6 P1 S1 113.15(3)
C9 P1 S1 114.42(3)
C1 N1 C5 122.89(8)
C1 N1 H1N 118.4(11)
C5 N1 H1N 118.3(11)
C1 N2 P1 130.31(7)
C1 N2 H2N 113.2(11)
P1 N2 H2N 115.3(11)
N1 C1 N2 120.84(8)
N1 C1 C2 118.15(8)
N2 C1 C2 121.00(8)
C3 C2 C1 119.39(9)
C3 C2 H2 120.3
C1 C2 H2 120.3
C2 C3 C4 120.87(9)
C2 C3 H3 119.6
C4 C3 H3 119.6
C5 C4 C3 118.20(9)
C5 C4 H4 120.9
C3 C4 H4 120.9
N1 C5 C4 120.46(9)
N1 C5 H5 119.8
C4 C5 H5 119.8
C8 C6 C7 111.65(8)
C8 C6 P1 112.90(7)
C7 C6 P1 110.39(7)
C8 C6 H6 107.2
C7 C6 H6 107.2
P1 C6 H6 107.2
C6 C7 H7A 109.5
C6 C7 H7B 109.5
H7A C7 H7B 109.5
C6 C7 H7C 109.5
H7A C7 H7C 109.5
H7B C7 H7C 109.5
C6 C8 H8A 109.5
C6 C8 H8B 109.5
H8A C8 H8B 109.5
C6 C8 H8C 109.5
H8A C8 H8C 109.5
H8B C8 H8C 109.5
C11 C9 C10 111.19(9)
C11 C9 P1 110.76(7)
C10 C9 P1 108.62(7)
C11 C9 H9 108.7
C10 C9 H9 108.7
P1 C9 H9 108.7
C9 C10 H10A 109.5
C9 C10 H10B 109.5
H10A C10 H10B 109.5
C9 C10 H10C 109.5
H10A C10 H10C 109.5
H10B C10 H10C 109.5
C9 C11 H11A 109.5
C9 C11 H11B 109.5
H11A C11 H11B 109.5
C9 C11 H11C 109.5
H11A C11 H11C 109.5
H11B C11 H11C 109.5
N4 P2 C17 105.30(4)
N4 P2 C20 102.38(4)
C17 P2 C20 108.02(5)
N4 P2 S2 112.71(3)
C17 P2 S2 113.40(3)
C20 P2 S2 114.10(4)
C12 N3 C16 123.33(8)
C12 N3 H3N 117.0(10)
C16 N3 H3N 119.6(10)
C12 N4 P2 129.67(7)
C12 N4 H4N 113.3(11)
P2 N4 H4N 116.9(11)
N3 C12 N4 120.31(8)
N3 C12 C13 118.05(9)
N4 C12 C13 121.63(9)
C14 C13 C12 119.09(9)
C14 C13 H13 120.5
C12 C13 H13 120.5
C13 C14 C15 121.22(9)
C13 C14 H14 119.4
C15 C14 H14 119.4
C16 C15 C14 118.29(9)
C16 C15 H15 120.9
C14 C15 H15 120.9
N3 C16 C15 120.00(9)
N3 C16 H16 120.0
C15 C16 H16 120.0
C18 C17 C19 110.96(9)
C18 C17 P2 110.62(7)
C19 C17 P2 112.78(7)
C18 C17 H17 107.4
C19 C17 H17 107.4
P2 C17 H17 107.4
C17 C18 H18A 109.5
C17 C18 H18B 109.5
H18A C18 H18B 109.5
C17 C18 H18C 109.5
H18A C18 H18C 109.5
H18B C18 H18C 109.5
C17 C19 H19A 109.5
C17 C19 H19B 109.5
H19A C19 H19B 109.5
C17 C19 H19C 109.5
H19A C19 H19C 109.5
H19B C19 H19C 109.5
C22 C20 C21 111.04(9)
C22 C20 P2 110.40(7)
C21 C20 P2 109.04(7)
C22 C20 H20 108.8
C21 C20 H20 108.8
P2 C20 H20 108.8
C20 C21 H21A 109.5
C20 C21 H21B 109.5
H21A C21 H21B 109.5
C20 C21 H21C 109.5
H21A C21 H21C 109.5
H21B C21 H21C 109.5
C20 C22 H22A 109.5
C20 C22 H22B 109.5
H22A C22 H22B 109.5
C20 C22 H22C 109.5
H22A C22 H22C 109.5
H22B C22 H22C 109.5
F3 B1 F2 110.21(10)
F3 B1 F4 110.25(10)
F2 B1 F4 108.31(9)
F3 B1 F1 110.41(10)
F2 B1 F1 108.90(9)
F4 B1 F1 108.70(9)
F8 B2 F6 110.45(9)
F8 B2 F7 110.28(10)
F6 B2 F7 109.24(9)
F8 B2 F5 110.69(9)
F6 B2 F5 108.88(9)
F7 B2 F5 107.23(9)

loop_
_geom_bond_atom_site_label_1
_geom_bond_atom_site_label_2
_geom_bond_distance
P1 N2 1.7100(8)
P1 C6 1.8177(10)
P1 C9 1.8199(10)
P1 S1 1.9434(3)
N1 C1 1.3463(12)
N1 C5 1.3614(12)
N1 H1N 0.831(17)
N2 C1 1.3651(12)
N2 H2N 0.827(16)
C1 C2 1.4069(12)
C2 C3 1.3725(13)
C2 H2 0.9500
C3 C4 1.4035(14)
C3 H3 0.9500
C4 C5 1.3617(14)
C4 H4 0.9500
C5 H5 0.9500
C6 C8 1.5303(15)
C6 C7 1.5323(14)
C6 H6 1.0000
C7 H7A 0.9800
C7 H7B 0.9800
C7 H7C 0.9800
C8 H8A 0.9800
C8 H8B 0.9800
C8 H8C 0.9800
C9 C11 1.5300(14)
C9 C10 1.5349(14)
C9 H9 1.0000
C10 H10A 0.9800
C10 H10B 0.9800
C10 H10C 0.9800
C11 H11A 0.9800
C11 H11B 0.9800
C11 H11C 0.9800
P2 N4 1.7063(8)
P2 C17 1.8155(10)
P2 C20 1.8168(10)
P2 S2 1.9517(3)
N3 C12 1.3478(12)
N3 C16 1.3612(12)
N3 H3N 0.862(16)
N4 C12 1.3669(12)
N4 H4N 0.824(17)
C12 C13 1.4049(13)
C13 C14 1.3746(14)
C13 H13 0.9500
C14 C15 1.4001(14)
C14 H14 0.9500
C15 C16 1.3625(14)
C15 H15 0.9500
C16 H16 0.9500
C17 C18 1.5315(14)
C17 C19 1.5323(15)
C17 H17 1.0000
C18 H18A 0.9800
C18 H18B 0.9800
C18 H18C 0.9800
C19 H19A 0.9800
C19 H19B 0.9800
C19 H19C 0.9800
C20 C22 1.5290(15)
C20 C21 1.5334(14)
C20 H20 1.0000
C21 H21A 0.9800
C21 H21B 0.9800
C21 H21C 0.9800
C22 H22A 0.9800
C22 H22B 0.9800
C22 H22C 0.9800
B1 F3 1.3704(14)
B1 F2 1.3904(13)
B1 F4 1.3932(13)
B1 F1 1.4097(13)
B2 F8 1.3828(13)
B2 F6 1.3870(13)
B2 F7 1.3956(14)
B2 F5 1.4078(14)

loop_
_geom_hbond_atom_site_label_D
_geom_hbond_atom_site_label_H
_geom_hbond_atom_site_label_A
_geom_hbond_site_symmetry_A
_geom_hbond_distance_DH
_geom_hbond_distance_HA
_geom_hbond_distance_DA
_geom_hbond_angle_DHA
N1 H1N S1 . 0.831(17) 2.482(16) 3.1356(9) 136.3(14)
N1 H1N F2 1_655 0.831(17) 2.266(16) 2.8820(10) 131.2(14)
N2 H2N F1 . 0.827(16) 1.982(17) 2.8073(10) 175.6(15)
N3 H3N S2 . 0.862(16) 2.375(16) 3.1297(9) 146.4(14)
N4 H4N F5 . 0.824(17) 2.059(17) 2.8714(11) 168.7(15)
C2 H2 F4 . 0.95 2.39 3.3341(12) 176.8
C4 H4 F7 1_665 0.95 2.36 3.2290(12) 151.3
C6 H6 S1 2_766 1.00 2.71 3.7038(10) 171.9
C13 H13 F7 . 0.95 2.53 3.2968(13) 137.7
C14 H14 S1 1_455 0.95 2.85 3.5328(10) 129.4
C15 H15 F3 . 0.95 2.52 3.2773(13) 136.6
C16 H16 F6 1_655 0.95 2.41 3.3406(12) 164.7
C17 H17 S2 2_655 1.00 2.73 3.7128(10) 169.0

loop_
_geom_torsion_atom_site_label_1
_geom_torsion_atom_site_label_2
_geom_torsion_atom_site_label_3
_geom_torsion_atom_site_label_4
_geom_torsion
C6 P1 N2 C1 104.90(9)
C9 P1 N2 C1 -141.95(9)
S1 P1 N2 C1 -18.72(10)
C5 N1 C1 N2 178.31(9)
C5 N1 C1 C2 -1.71(14)
P1 N2 C1 N1 -16.91(14)
P1 N2 C1 C2 163.11(8)
N1 C1 C2 C3 2.07(14)
N2 C1 C2 C3 -177.95(9)
C1 C2 C3 C4 -1.09(15)
C2 C3 C4 C5 -0.32(15)
C1 N1 C5 C4 0.30(15)
C3 C4 C5 N1 0.75(15)
N2 P1 C6 C8 64.31(8)
C9 P1 C6 C8 -44.41(8)
S1 P1 C6 C8 -172.43(6)
N2 P1 C6 C7 -61.44(8)
C9 P1 C6 C7 -170.16(7)
S1 P1 C6 C7 61.82(7)
N2 P1 C9 C11 64.39(8)
C6 P1 C9 C11 175.09(7)
S1 P1 C9 C11 -57.61(8)
N2 P1 C9 C10 -173.23(7)
C6 P1 C9 C10 -62.53(8)
S1 P1 C9 C10 64.77(8)
C17 P2 N4 C12 88.97(10)
C20 P2 N4 C12 -158.17(9)
S2 P2 N4 C12 -35.14(10)
C16 N3 C12 N4 179.23(9)
C16 N3 C12 C13 -1.73(14)
P2 N4 C12 N3 6.74(14)
P2 N4 C12 C13 -172.27(8)
N3 C12 C13 C14 0.93(14)
N4 C12 C13 C14 179.96(9)
C12 C13 C14 C15 0.13(15)
C13 C14 C15 C16 -0.48(15)
C12 N3 C16 C15 1.40(15)
C14 C15 C16 N3 -0.25(15)
N4 P2 C17 C18 -62.07(8)
C20 P2 C17 C18 -170.90(7)
S2 P2 C17 C18 61.61(8)
N4 P2 C17 C19 62.85(8)
C20 P2 C17 C19 -45.98(9)
S2 P2 C17 C19 -173.47(7)
N4 P2 C20 C22 69.74(8)
C17 P2 C20 C22 -179.43(7)
S2 P2 C20 C22 -52.35(8)
N4 P2 C20 C21 -168.00(7)
C17 P2 C20 C21 -57.18(8)
S2 P2 C20 C21 69.91(8)
